data_7120161
loop_
_publ_author_name
'Tsao, Fu An'
'Stephan, Douglas W.'

_publ_section_title
;
 Facile Access to Unsymmetrically Substituted Tellurium-Boron based
 Heterocycles
;
_journal_name_full 'Chem. Commun.'
_journal_paper_doi 10.1039/C7CC03648E
_journal_year 2017
_chemical_formula_sum 'C35 H17 B F10 O Te'
_chemical_formula_weight 781.89
_space_group_crystal_system triclinic
_space_group_IT_number 2
_space_group_name_Hall '-P 1'
_space_group_name_H-M_alt 'P -1'
_symmetry_space_group_name_Hall '-P 1'
_symmetry_space_group_name_H-M 'P -1'
_atom_sites_solution_hydrogens geom
_audit_creation_method SHELXL-2014/7
_cell_angle_alpha 106.139(4)
_cell_angle_beta 98.474(4)
_cell_angle_gamma 108.700(3)
_cell_formula_units_Z 2
_cell_length_a 9.0288(8)
_cell_length_b 11.8661(8)
_cell_length_c 15.9458(12)
_cell_measurement_reflns_used 7388
_cell_measurement_temperature 150(2)
_cell_measurement_theta_max 25.05
_cell_measurement_theta_min 2.49
_cell_volume 1501.0(2)
_computing_structure_refinement 'SHELXL-2014/7 (Sheldrick, 2014)'
_diffrn_ambient_temperature 150(2)
_diffrn_measured_fraction_theta_full 0.999
_diffrn_measured_fraction_theta_max 0.986
_diffrn_measurement_device_type 'Bruker APEX-II CCD'
_diffrn_measurement_method '\f and \w scans'
_diffrn_radiation_type MoK\a
_diffrn_radiation_wavelength 0.71073
_diffrn_reflns_av_R_equivalents 0.0405
_diffrn_reflns_av_unetI/netI 0.0527
_diffrn_reflns_Laue_measured_fraction_full 0.999
_diffrn_reflns_Laue_measured_fraction_max 0.986
_diffrn_reflns_limit_h_max 11
_diffrn_reflns_limit_h_min -11
_diffrn_reflns_limit_k_max 15
_diffrn_reflns_limit_k_min -15
_diffrn_reflns_limit_l_max 20
_diffrn_reflns_limit_l_min -20
_diffrn_reflns_number 25422
_diffrn_reflns_point_group_measured_fraction_full 0.999
_diffrn_reflns_point_group_measured_fraction_max 0.986
_diffrn_reflns_theta_full 25.242
_diffrn_reflns_theta_max 27.632
_diffrn_reflns_theta_min 1.377
_exptl_absorpt_coefficient_mu 1.083
_exptl_absorpt_correction_T_max 0.7456
_exptl_absorpt_correction_T_min 0.7002
_exptl_absorpt_correction_type multi-scan
_exptl_absorpt_process_details SADABS
_exptl_crystal_colour colorless
_exptl_crystal_density_diffrn 1.730
_exptl_crystal_description block
_exptl_crystal_F_000 764
_exptl_crystal_size_max 0.200
_exptl_crystal_size_mid 0.100
_exptl_crystal_size_min 0.100
_refine_diff_density_max 0.483
_refine_diff_density_min -0.570
_refine_diff_density_rms 0.112
_refine_ls_extinction_method none
_refine_ls_goodness_of_fit_ref 1.078
_refine_ls_hydrogen_treatment constr
_refine_ls_matrix_type full
_refine_ls_number_parameters 433
_refine_ls_number_reflns 6891
_refine_ls_number_restraints 0
_refine_ls_restrained_S_all 1.078
_refine_ls_R_factor_all 0.0574
_refine_ls_R_factor_gt 0.0376
_refine_ls_shift/su_max 0.001
_refine_ls_shift/su_mean 0.000
_refine_ls_structure_factor_coef Fsqd
_refine_ls_weighting_details 'w=1/[\s^2^(Fo^2^)+(0.0525P)^2^+0.4193P] where P=(Fo^2^+2Fc^2^)/3'
_refine_ls_weighting_scheme calc
_refine_ls_wR_factor_gt 0.0842
_refine_ls_wR_factor_ref 0.1034
_reflns_Friedel_coverage 0.000
_reflns_number_gt 5489
_reflns_number_total 6891
_reflns_threshold_expression 'I > 2\s(I)'
_cod_data_source_file c7cc03648e6.cif
_cod_data_source_block JT040_0ma_a
_cod_database_code 7120161
_shelx_shelxl_version_number 2014/7
_shelx_space_group_comment
;
The symmetry employed for this shelxl refinement is uniquely defined
by the following loop, which should always be used as a source of
symmetry information in preference to the above space-group names.
They are only intended as comments.
;
_shelx_estimated_absorpt_t_min 0.813
_shelx_estimated_absorpt_t_max 0.899

loop_
_space_group_symop_operation_xyz
'x, y, z'
'-x, -y, -z'

loop_
_atom_site_label
_atom_site_type_symbol
_atom_site_fract_x
_atom_site_fract_y
_atom_site_fract_z
_atom_site_U_iso_or_equiv
_atom_site_adp_type
_atom_site_occupancy
_atom_site_site_symmetry_order
_atom_site_calc_flag
_atom_site_refinement_flags_posn
_atom_site_refinement_flags_adp
Te1 Te 0.13796(3) 0.40601(2) 0.58615(2) 0.02713(9) Uani 1 1 d . .
F1 F 0.4959(3) 0.79255(19) 0.82835(15) 0.0366(5) Uani 1 1 d . .
F6 F 0.3343(3) 0.4266(2) 0.91839(15) 0.0404(5) Uani 1 1 d . .
F8 F 0.4100(3) 0.0669(2) 0.95111(17) 0.0482(6) Uani 1 1 d . .
F10 F 0.3884(3) 0.1276(2) 0.67296(15) 0.0455(6) Uani 1 1 d . .
F9 F 0.4259(3) -0.0095(2) 0.77700(17) 0.0500(6) Uani 1 1 d . .
F7 F 0.3651(3) 0.2860(2) 1.02148(15) 0.0502(6) Uani 1 1 d . .
F5 F 0.7788(3) 0.6132(2) 0.64225(19) 0.0529(7) Uani 1 1 d . .
F2 F 0.7645(3) 1.0033(2) 0.91035(17) 0.0566(7) Uani 1 1 d . .
O1 O 0.6399(3) 0.5168(2) 0.79869(19) 0.0362(6) Uani 1 1 d . .
F3 F 1.0414(3) 1.0200(2) 0.8599(2) 0.0665(8) Uani 1 1 d . .
F4 F 1.0474(3) 0.8273(3) 0.7241(2) 0.0719(9) Uani 1 1 d . .
C11 C 0.6284(4) 0.6967(3) 0.7322(2) 0.0257(8) Uani 1 1 d . .
C30 C 0.0471(4) 0.2125(3) 0.6744(2) 0.0238(7) Uani 1 1 d . .
C12 C 0.6312(4) 0.7983(3) 0.8010(2) 0.0268(8) Uani 1 1 d . .
C1 C 0.1930(4) 0.3204(3) 0.6782(2) 0.0230(7) Uani 1 1 d . .
C4 C 0.3597(4) 0.5612(3) 0.6306(2) 0.0247(7) Uani 1 1 d . .
C2 C 0.3405(4) 0.3590(3) 0.7343(2) 0.0227(7) Uani 1 1 d . .
C3 C 0.4813(4) 0.5743(3) 0.6957(2) 0.0253(7) Uani 1 1 d . .
C24 C 0.3579(4) 0.2809(3) 0.7921(2) 0.0244(7) Uani 1 1 d . .
C5 C 0.3623(4) 0.6523(3) 0.5818(2) 0.0273(8) Uani 1 1 d . .
C26 C 0.3725(5) 0.2479(4) 0.9358(2) 0.0321(8) Uani 1 1 d . .
C25 C 0.3544(4) 0.3177(3) 0.8815(2) 0.0281(8) Uani 1 1 d . .
C27 C 0.3958(4) 0.1375(4) 0.9006(3) 0.0327(9) Uani 1 1 d . .
C29 C 0.3813(4) 0.1689(3) 0.7592(2) 0.0279(8) Uani 1 1 d . .
C28 C 0.4005(5) 0.0975(3) 0.8118(3) 0.0331(9) Uani 1 1 d . .
C6 C 0.2736(5) 0.7283(3) 0.5976(3) 0.0344(9) Uani 1 1 d . .
H6A H 0.2101 0.7229 0.6399 0.041 Uiso 1 1 calc R U
C18 C 0.8962(5) 0.5449(3) 0.8787(3) 0.0326(9) Uani 1 1 d . .
C33 C -0.2331(5) 0.0151(4) 0.6642(3) 0.0377(10) Uani 1 1 d . .
H33A H -0.3296 -0.0517 0.6599 0.045 Uiso 1 1 calc R U
C17 C 0.7186(5) 0.4627(4) 0.8508(3) 0.0380(9) Uani 1 1 d . .
H17A H 0.7002 0.3746 0.8143 0.046 Uiso 1 1 calc R U
H17B H 0.6768 0.4615 0.9047 0.046 Uiso 1 1 calc R U
C16 C 0.7711(5) 0.7088(3) 0.7077(3) 0.0356(9) Uani 1 1 d . .
C13 C 0.7687(5) 0.9067(4) 0.8451(3) 0.0372(9) Uani 1 1 d . .
C14 C 0.9077(5) 0.9140(4) 0.8182(3) 0.0420(10) Uani 1 1 d . .
C23 C 0.9756(5) 0.6170(4) 0.9669(3) 0.0403(10) Uani 1 1 d . .
H23A H 0.9190 0.6126 1.0124 0.048 Uiso 1 1 calc R U
C7 C 0.2774(5) 0.8128(4) 0.5514(3) 0.0485(12) Uani 1 1 d . .
H7A H 0.2184 0.8664 0.5631 0.058 Uiso 1 1 calc R U
C32 C -0.1835(5) 0.1316(4) 0.7300(3) 0.0411(10) Uani 1 1 d . .
H32A H -0.2452 0.1454 0.7724 0.049 Uiso 1 1 calc R U
C15 C 0.9107(5) 0.8172(4) 0.7502(3) 0.0437(11) Uani 1 1 d . .
C19 C 0.9803(5) 0.5519(4) 0.8134(3) 0.0405(10) Uani 1 1 d . .
H19A H 0.9271 0.5017 0.7518 0.049 Uiso 1 1 calc R U
C21 C 1.2188(5) 0.7040(4) 0.9250(3) 0.0477(11) Uani 1 1 d . .
H21A H 1.3289 0.7599 0.9408 0.057 Uiso 1 1 calc R U
C22 C 1.1374(6) 0.6963(4) 0.9912(3) 0.0505(12) Uani 1 1 d . .
H22A H 1.1919 0.7450 1.0529 0.061 Uiso 1 1 calc R U
C8 C 0.3674(6) 0.8183(4) 0.4886(3) 0.0540(14) Uani 1 1 d . .
H8A H 0.3690 0.8748 0.4563 0.065 Uiso 1 1 calc R U
C35 C -0.0010(6) 0.0944(4) 0.6102(3) 0.0533(13) Uani 1 1 d . .
H35A H 0.0626 0.0794 0.5691 0.064 Uiso 1 1 calc R U
C10 C 0.4533(6) 0.6608(4) 0.5197(3) 0.0434(11) Uani 1 1 d . .
H10A H 0.5158 0.6099 0.5090 0.052 Uiso 1 1 calc R U
C20 C 1.1412(5) 0.6314(4) 0.8371(3) 0.0485(11) Uani 1 1 d . .
H20A H 1.1981 0.6354 0.7917 0.058 Uiso 1 1 calc R U
C9 C 0.4538(7) 0.7430(4) 0.4730(3) 0.0586(14) Uani 1 1 d . .
H9A H 0.5151 0.7469 0.4295 0.070 Uiso 1 1 calc R U
B1 B 0.4897(5) 0.4778(4) 0.7446(3) 0.0268(9) Uani 1 1 d . .
C34 C -0.1417(6) -0.0035(4) 0.6047(3) 0.0582(14) Uani 1 1 d . .
H34A H -0.1745 -0.0842 0.5590 0.070 Uiso 1 1 calc R U
C31 C -0.0437(5) 0.2298(4) 0.7353(3) 0.0371(9) Uani 1 1 d . .
H31A H -0.0103 0.3100 0.7816 0.045 Uiso 1 1 calc R U

loop_
_atom_site_aniso_label
_atom_site_aniso_U_11
_atom_site_aniso_U_22
_atom_site_aniso_U_33
_atom_site_aniso_U_23
_atom_site_aniso_U_13
_atom_site_aniso_U_12
Te1 0.02443(14) 0.02572(12) 0.02602(13) 0.01403(9) 0.00094(9) 0.00108(9)
F1 0.0293(12) 0.0354(11) 0.0458(13) 0.0160(10) 0.0179(10) 0.0080(10)
F6 0.0542(16) 0.0449(13) 0.0343(12) 0.0200(10) 0.0192(11) 0.0256(12)
F8 0.0449(15) 0.0490(14) 0.0541(15) 0.0396(12) 0.0011(12) 0.0089(11)
F10 0.0720(18) 0.0338(12) 0.0377(13) 0.0176(10) 0.0211(12) 0.0217(12)
F9 0.0651(18) 0.0310(12) 0.0612(16) 0.0242(11) 0.0142(14) 0.0216(12)
F7 0.0629(18) 0.0673(16) 0.0328(13) 0.0299(12) 0.0189(12) 0.0270(14)
F5 0.0484(16) 0.0461(14) 0.0733(18) 0.0218(13) 0.0378(14) 0.0189(12)
F2 0.0584(18) 0.0320(12) 0.0550(16) 0.0021(11) 0.0143(13) -0.0027(12)
O1 0.0213(14) 0.0393(14) 0.0497(17) 0.0288(13) 0.0030(12) 0.0050(11)
F3 0.0286(15) 0.0453(15) 0.099(2) 0.0237(15) 0.0022(14) -0.0127(11)
F4 0.0311(15) 0.0644(18) 0.130(3) 0.0423(18) 0.0434(17) 0.0141(13)
C11 0.0193(18) 0.0285(17) 0.0340(19) 0.0226(15) 0.0080(15) 0.0046(14)
C30 0.0214(18) 0.0257(16) 0.0227(17) 0.0140(14) 0.0017(14) 0.0038(14)
C12 0.0198(19) 0.0305(17) 0.0327(19) 0.0216(15) 0.0082(15) 0.0033(14)
C1 0.0242(19) 0.0222(15) 0.0221(17) 0.0106(13) 0.0072(14) 0.0051(14)
C4 0.0268(19) 0.0230(16) 0.0251(18) 0.0125(13) 0.0111(15) 0.0050(14)
C2 0.0233(18) 0.0228(15) 0.0250(17) 0.0125(13) 0.0099(14) 0.0074(14)
C3 0.0224(19) 0.0261(16) 0.0250(18) 0.0126(14) 0.0074(15) 0.0026(14)
C24 0.0188(18) 0.0246(16) 0.0301(18) 0.0162(14) 0.0067(15) 0.0027(14)
C5 0.029(2) 0.0214(16) 0.0207(17) 0.0095(13) -0.0007(15) -0.0019(14)
C26 0.025(2) 0.040(2) 0.029(2) 0.0203(16) 0.0049(16) 0.0040(16)
C25 0.0221(19) 0.0317(18) 0.033(2) 0.0168(15) 0.0092(16) 0.0077(15)
C27 0.023(2) 0.039(2) 0.039(2) 0.0289(18) 0.0023(16) 0.0030(16)
C29 0.027(2) 0.0264(17) 0.0288(19) 0.0155(14) 0.0065(15) 0.0041(15)
C28 0.024(2) 0.0254(17) 0.048(2) 0.0195(16) 0.0049(17) 0.0046(15)
C6 0.032(2) 0.0333(19) 0.038(2) 0.0173(17) 0.0045(17) 0.0105(17)
C18 0.026(2) 0.0312(19) 0.045(2) 0.0220(17) 0.0088(18) 0.0092(16)
C33 0.028(2) 0.037(2) 0.040(2) 0.0244(18) 0.0032(18) -0.0040(17)
C17 0.024(2) 0.037(2) 0.053(3) 0.0262(19) 0.0031(18) 0.0071(17)
C16 0.032(2) 0.0315(19) 0.051(2) 0.0221(18) 0.0195(19) 0.0115(17)
C13 0.033(2) 0.0302(19) 0.041(2) 0.0164(17) 0.0062(18) 0.0015(17)
C14 0.026(2) 0.033(2) 0.059(3) 0.0235(19) 0.006(2) -0.0036(17)
C23 0.031(2) 0.048(2) 0.040(2) 0.0158(19) 0.0130(19) 0.0108(19)
C7 0.037(3) 0.033(2) 0.065(3) 0.025(2) -0.012(2) 0.0052(18)
C32 0.037(2) 0.039(2) 0.048(3) 0.0198(19) 0.022(2) 0.0075(18)
C15 0.022(2) 0.045(2) 0.079(3) 0.036(2) 0.025(2) 0.0125(18)
C19 0.033(2) 0.042(2) 0.036(2) 0.0082(18) 0.0061(18) 0.0078(18)
C21 0.025(2) 0.053(3) 0.048(3) 0.012(2) 0.005(2) -0.0009(19)
C22 0.042(3) 0.052(3) 0.040(2) 0.005(2) 0.007(2) 0.006(2)
C8 0.062(3) 0.035(2) 0.044(3) 0.028(2) -0.015(2) -0.008(2)
C35 0.051(3) 0.034(2) 0.049(3) -0.0021(19) 0.027(2) -0.0088(19)
C10 0.060(3) 0.036(2) 0.042(2) 0.0234(18) 0.025(2) 0.015(2)
C20 0.033(2) 0.065(3) 0.044(3) 0.019(2) 0.017(2) 0.012(2)
C9 0.086(4) 0.045(3) 0.041(3) 0.029(2) 0.021(3) 0.008(3)
B1 0.024(2) 0.0274(19) 0.031(2) 0.0153(17) 0.0087(18) 0.0072(17)
C34 0.055(3) 0.034(2) 0.054(3) -0.003(2) 0.024(2) -0.012(2)
C31 0.037(2) 0.0299(19) 0.038(2) 0.0106(16) 0.0139(19) 0.0035(17)

loop_
_atom_type_symbol
_atom_type_description
_atom_type_scat_dispersion_real
_atom_type_scat_dispersion_imag
_atom_type_scat_source
C C 0.0033 0.0016 'International Tables Vol C Tables 4.2.6.8 and 6.1.1.4'
H H 0.0000 0.0000 'International Tables Vol C Tables 4.2.6.8 and 6.1.1.4'
B B 0.0013 0.0007 'International Tables Vol C Tables 4.2.6.8 and 6.1.1.4'
O O 0.0106 0.0060 'International Tables Vol C Tables 4.2.6.8 and 6.1.1.4'
F F 0.0171 0.0103 'International Tables Vol C Tables 4.2.6.8 and 6.1.1.4'
Te Te -0.5308 1.6751 'International Tables Vol C Tables 4.2.6.8 and 6.1.1.4'

loop_
_geom_angle_atom_site_label_1
_geom_angle_atom_site_label_2
_geom_angle_atom_site_label_3
_geom_angle
C1 Te1 C4 96.71(13)
B1 O1 C17 134.5(3)
C12 C11 C16 116.4(3)
C12 C11 C3 120.1(3)
C16 C11 C3 123.0(3)
C35 C30 C31 118.2(3)
C35 C30 C1 121.3(3)
C31 C30 C1 120.5(3)
F1 C12 C11 119.4(3)
F1 C12 C13 117.7(3)
C11 C12 C13 122.9(3)
C2 C1 C30 124.6(3)
C2 C1 Te1 124.2(2)
C30 C1 Te1 111.2(2)
C3 C4 C5 125.4(3)
C3 C4 Te1 122.2(2)
C5 C4 Te1 112.3(2)
C1 C2 C24 116.2(3)
C1 C2 B1 125.2(3)
C24 C2 B1 118.6(3)
C4 C3 C11 118.8(3)
C4 C3 B1 127.6(3)
C11 C3 B1 113.5(3)
C25 C24 C29 116.0(3)
C25 C24 C2 122.1(3)
C29 C24 C2 121.9(3)
C10 C5 C6 119.2(3)
C10 C5 C4 120.0(3)
C6 C5 C4 120.8(3)
F7 C26 C27 119.9(3)
F7 C26 C25 120.6(3)
C27 C26 C25 119.5(3)
F6 C25 C24 119.3(3)
F6 C25 C26 118.0(3)
C24 C25 C26 122.7(3)
F8 C27 C26 120.6(4)
F8 C27 C28 119.7(4)
C26 C27 C28 119.7(3)
F10 C29 C28 117.9(3)
F10 C29 C24 119.5(3)
C28 C29 C24 122.6(3)
F9 C28 C27 120.2(3)
F9 C28 C29 120.3(4)
C27 C28 C29 119.5(3)
C5 C6 C7 120.0(4)
C5 C6 H6A 120.0
C7 C6 H6A 120.0
C23 C18 C19 118.8(4)
C23 C18 C17 121.7(4)
C19 C18 C17 119.5(4)
C34 C33 C32 118.9(4)
C34 C33 H33A 120.5
C32 C33 H33A 120.5
O1 C17 C18 106.3(3)
O1 C17 H17A 110.5
C18 C17 H17A 110.5
O1 C17 H17B 110.5
C18 C17 H17B 110.5
H17A C17 H17B 108.7
F5 C16 C11 120.0(3)
F5 C16 C15 118.1(3)
C11 C16 C15 121.9(4)
F2 C13 C14 121.0(4)
F2 C13 C12 120.6(4)
C14 C13 C12 118.4(4)
F3 C14 C15 120.3(4)
F3 C14 C13 118.8(4)
C15 C14 C13 120.9(4)
C18 C23 C22 121.1(4)
C18 C23 H23A 119.5
C22 C23 H23A 119.5
C8 C7 C6 119.7(4)
C8 C7 H7A 120.2
C6 C7 H7A 120.2
C33 C32 C31 120.5(4)
C33 C32 H32A 119.8
C31 C32 H32A 119.8
F4 C15 C14 119.8(4)
F4 C15 C16 120.8(4)
C14 C15 C16 119.4(4)
C20 C19 C18 120.4(4)
C20 C19 H19A 119.8
C18 C19 H19A 119.8
C20 C21 C22 119.9(4)
C20 C21 H21A 120.0
C22 C21 H21A 120.0
C21 C22 C23 119.4(4)
C21 C22 H22A 120.3
C23 C22 H22A 120.3
C9 C8 C7 120.1(4)
C9 C8 H8A 120.0
C7 C8 H8A 120.0
C30 C35 C34 120.7(4)
C30 C35 H35A 119.6
C34 C35 H35A 119.6
C9 C10 C5 120.3(4)
C9 C10 H10A 119.8
C5 C10 H10A 119.8
C21 C20 C19 120.4(4)
C21 C20 H20A 119.8
C19 C20 H20A 119.8
C8 C9 C10 120.6(5)
C8 C9 H9A 119.7
C10 C9 H9A 119.7
O1 B1 C2 126.3(3)
O1 B1 C3 110.4(3)
C2 B1 C3 123.1(3)
C33 C34 C35 120.7(4)
C33 C34 H34A 119.6
C35 C34 H34A 119.6
C30 C31 C32 120.9(4)
C30 C31 H31A 119.5
C32 C31 H31A 119.5

loop_
_geom_bond_atom_site_label_1
_geom_bond_atom_site_label_2
_geom_bond_distance
Te1 C1 2.090(3)
Te1 C4 2.097(3)
F1 C12 1.344(4)
F6 C25 1.345(4)
F8 C27 1.334(4)
F10 C29 1.344(4)
F9 C28 1.344(4)
F7 C26 1.334(4)
F5 C16 1.340(4)
F2 C13 1.331(5)
O1 B1 1.352(5)
O1 C17 1.423(5)
F3 C14 1.344(4)
F4 C15 1.340(4)
C11 C12 1.377(5)
C11 C16 1.377(5)
C11 C3 1.509(5)
C30 C35 1.372(5)
C30 C31 1.373(5)
C30 C1 1.494(4)
C12 C13 1.381(5)
C1 C2 1.347(5)
C4 C3 1.331(5)
C4 C5 1.494(5)
C2 C24 1.504(5)
C2 B1 1.554(5)
C3 B1 1.568(5)
C24 C25 1.377(5)
C24 C29 1.383(5)
C5 C10 1.382(5)
C5 C6 1.384(5)
C26 C27 1.371(6)
C26 C25 1.381(5)
C27 C28 1.374(6)
C29 C28 1.377(5)
C6 C7 1.395(5)
C6 H6A 0.9500
C18 C23 1.366(6)
C18 C19 1.382(5)
C18 C17 1.505(5)
C33 C34 1.364(6)
C33 C32 1.368(6)
C33 H33A 0.9500
C17 H17A 0.9900
C17 H17B 0.9900
C16 C15 1.388(6)
C13 C14 1.369(6)
C14 C15 1.354(6)
C23 C22 1.386(6)
C23 H23A 0.9500
C7 C8 1.383(7)
C7 H7A 0.9500
C32 C31 1.389(5)
C32 H32A 0.9500
C19 C20 1.379(6)
C19 H19A 0.9500
C21 C20 1.361(6)
C21 C22 1.379(6)
C21 H21A 0.9500
C22 H22A 0.9500
C8 C9 1.360(7)
C8 H8A 0.9500
C35 C34 1.391(6)
C35 H35A 0.9500
C10 C9 1.381(6)
C10 H10A 0.9500
C20 H20A 0.9500
C9 H9A 0.9500
C34 H34A 0.9500
C31 H31A 0.9500
